data_4089589
loop_
_publ_author_name
'Townsend, Erik M.'
'Kilyanek, Stefan M.'
'Schrock, Richard R.'
'M\"uller, Peter'
'Smith, Stacey J.'
'Hoveyda, Amir H.'

_publ_section_title
;
 Synthesis of High Oxidation State Molybdenum Imido Heteroatom-Substituted
 Alkylidene Complexes.
;
_journal_issue 16
_journal_name_full Organometallics
_journal_page_first 4612
_journal_page_last 4617
_journal_paper_doi 10.1021/om400584f
_journal_volume 32
_journal_year 2013
_chemical_formula_sum 'C54.5 H60 Mo N2 O2'
_chemical_formula_weight 870.98
_space_group_IT_number 7
_space_group_name_Hall 'P -2yac'
_space_group_name_H-M_alt 'P 1 n 1'
_symmetry_cell_setting monoclinic
_symmetry_space_group_name_H-M 'P 1 n 1'
_atom_sites_solution_hydrogens geom
_atom_sites_solution_primary direct
_atom_sites_solution_secondary difmap
_audit_creation_method SHELXL-97
_cell_angle_alpha 90.00
_cell_angle_beta 93.108(2)
_cell_angle_gamma 90.00
_cell_formula_units_Z 4
_cell_length_a 10.3886(10)
_cell_length_b 37.276(3)
_cell_length_c 12.6481(12)
_cell_measurement_reflns_used 9580
_cell_measurement_temperature 100(2)
_cell_measurement_theta_max 31.30
_cell_measurement_theta_min 2.56
_cell_volume 4890.7(8)
_computing_cell_refinement 'SAINT 7.46A (Bruker-AXS, 2011)'
_computing_data_collection 'APEX2 v2011.4.0 (Bruker-AXS, 2011)'
_computing_data_reduction 'SAINT 7.46A (Bruker-AXS, 2011)'
_computing_molecular_graphics 'Bruker SHELXTL'
_computing_publication_material 'Bruker SHELXTL'
_computing_structure_refinement 'SHELXL-97 (Sheldrick, 2008)'
_computing_structure_solution 'SHELXS-97 (Sheldrick, 2008)'
_diffrn_ambient_temperature 100(2)
_diffrn_detector_area_resol_mean 8.3
_diffrn_measured_fraction_theta_full 0.994
_diffrn_measured_fraction_theta_max 0.994
_diffrn_measurement_device_type 'Bruker Smart APEX2 CCD'
_diffrn_measurement_method '\f and \w scans'
_diffrn_radiation_monochromator 'Incoatech I\mS multilayer optics'
_diffrn_radiation_source 'I\mS micro-focus sealed tube'
_diffrn_radiation_type MoK\a
_diffrn_radiation_wavelength 0.71073
_diffrn_reflns_av_R_equivalents 0.0439
_diffrn_reflns_av_sigmaI/netI 0.0320
_diffrn_reflns_limit_h_max 15
_diffrn_reflns_limit_h_min -15
_diffrn_reflns_limit_k_max 54
_diffrn_reflns_limit_k_min -54
_diffrn_reflns_limit_l_max 18
_diffrn_reflns_limit_l_min -18
_diffrn_reflns_number 222296
_diffrn_reflns_theta_full 31.51
_diffrn_reflns_theta_max 31.51
_diffrn_reflns_theta_min 1.70
_exptl_absorpt_coefficient_mu 0.308
_exptl_absorpt_correction_T_max 0.9848
_exptl_absorpt_correction_T_min 0.9409
_exptl_absorpt_correction_type multi-scan
_exptl_absorpt_process_details 'SADABS (Sheldrick, 2009)'
_exptl_crystal_colour orange
_exptl_crystal_density_diffrn 1.183
_exptl_crystal_density_method 'not measured'
_exptl_crystal_description plate
_exptl_crystal_F_000 1836
_exptl_crystal_size_max 0.20
_exptl_crystal_size_mid 0.15
_exptl_crystal_size_min 0.05
_refine_diff_density_max 1.969
_refine_diff_density_min -0.673
_refine_diff_density_rms 0.089
_refine_ls_abs_structure_details 'Flack H D (1983), Acta Cryst. A39, 876-881'
_refine_ls_abs_structure_Flack 0.09(2)
_refine_ls_extinction_method none
_refine_ls_goodness_of_fit_ref 1.102
_refine_ls_hydrogen_treatment mixed
_refine_ls_matrix_type full
_refine_ls_number_parameters 1480
_refine_ls_number_reflns 32333
_refine_ls_number_restraints 2324
_refine_ls_restrained_S_all 1.090
_refine_ls_R_factor_all 0.0610
_refine_ls_R_factor_gt 0.0518
_refine_ls_shift/su_max 0.001
_refine_ls_shift/su_mean 0.000
_refine_ls_structure_factor_coef Fsqd
_refine_ls_weighting_details 'calc w=1/[\s^2^(Fo^2^)+(0.0801P)^2^+2.4349P] where P=(Fo^2^+2Fc^2^)/3'
_refine_ls_weighting_scheme calc
_refine_ls_wR_factor_gt 0.1420
_refine_ls_wR_factor_ref 0.1477
_reflns_number_gt 28353
_reflns_number_total 32333
_reflns_threshold_expression >2sigma(I)
_cod_data_source_file om400584f_si_001.cif
_cod_data_source_block x12195
_cod_depositor_comments
;
The following automatic conversions were performed:

data item '_symmetry_cell_setting' value 'Monoclinic' was changed to
'monoclinic' in accordance with the
/home/saulius/struct/COD-crude-data/automatic-downloads/DataCite-retrospective/ACS/depositions/lib/dictionaries/cif_core.dic
dictionary named 'cif_core.dic' version 2.4.2 last updated on
2011-04-26.

Automatic conversion script
Id: cif_fix_values 6909 2019-04-08 15:41:33Z antanas 
;
_cod_original_cell_volume 4890.8(8)
_cod_original_sg_symbol_H-M Pn
_cod_original_formula_sum 'C54.50 H60 Mo N2 O2'
_cod_database_code 4089589

loop_
_symmetry_equiv_pos_as_xyz
'x, y, z'
'x+1/2, -y, z+1/2'

loop_
_atom_site_label
_atom_site_type_symbol
_atom_site_fract_x
_atom_site_fract_y
_atom_site_fract_z
_atom_site_U_iso_or_equiv
_atom_site_adp_type
_atom_site_occupancy
_atom_site_site_symmetry_order
_atom_site_calc_flag
_atom_site_refinement_flags_posn
_atom_site_refinement_flags_adp
_atom_site_refinement_flags_occupancy
_atom_site_disorder_assembly
_atom_site_disorder_group
Mo2 Mo 0.79720(5) 0.36294(2) 0.20522(5) 0.02187(17) Uani 0.5643(15) 1 d D U P A 1
C53 C 0.6705(8) 0.36499(19) 0.0897(7) 0.0280(14) Uani 0.5643(15) 1 d D U P A 1
H53 H 0.6780 0.3439 0.0484 0.034 Uiso 0.5643(15) 1 calc R U P A 1
O4 O 0.5768(7) 0.38468(16) 0.0459(6) 0.0426(15) Uani 0.5643(15) 1 d D U P A 1
C54 C 0.5607(11) 0.4212(2) 0.0854(10) 0.049(2) Uani 0.5643(15) 1 d D U P A 1
H54A H 0.6459 0.4330 0.0953 0.059 Uiso 0.5643(15) 1 calc R U P A 1
H54B H 0.5212 0.4205 0.1549 0.059 Uiso 0.5643(15) 1 calc R U P A 1
C55 C 0.4756(12) 0.4425(3) 0.0078(13) 0.077(4) Uani 0.5643(15) 1 d D U P A 1
H55A H 0.4698 0.4677 0.0324 0.093 Uiso 0.5643(15) 1 calc R U P A 1
H55B H 0.3876 0.4322 0.0037 0.093 Uiso 0.5643(15) 1 calc R U P A 1
C56 C 0.5344(18) 0.4416(5) -0.1079(15) 0.112(6) Uani 0.5643(15) 1 d D U P A 1
H56A H 0.6213 0.4518 -0.1036 0.168 Uiso 0.5643(15) 1 calc R U P A 1
H56B H 0.4791 0.4556 -0.1577 0.168 Uiso 0.5643(15) 1 calc R U P A 1
H56C H 0.5382 0.4167 -0.1326 0.168 Uiso 0.5643(15) 1 calc R U P A 1
N4 N 0.9584(9) 0.3768(7) 0.1286(10) 0.034(2) Uani 0.5643(15) 1 d D U P A 1
C69 C 1.0827(11) 0.3637(3) 0.2986(9) 0.046(2) Uani 0.5643(15) 1 d D U P A 1
H69A H 1.1576 0.3744 0.3369 0.069 Uiso 0.5643(15) 1 calc R U P A 1
H69B H 1.0923 0.3375 0.2980 0.069 Uiso 0.5643(15) 1 calc R U P A 1
H69C H 1.0042 0.3701 0.3339 0.069 Uiso 0.5643(15) 1 calc R U P A 1
C70 C 1.0736(8) 0.3773(2) 0.1878(7) 0.0366(16) Uani 0.5643(15) 1 d D U P A 1
C71 C 1.1656(13) 0.3908(6) 0.1252(12) 0.050(3) Uani 0.5643(15) 1 d D U P A 1
H71 H 1.2550 0.3926 0.1448 0.059 Uiso 0.5643(15) 1 calc R U P A 1
C72 C 1.1090(9) 0.4012(3) 0.0305(9) 0.046(2) Uani 0.5643(15) 1 d D U P A 1
H72 H 1.1502 0.4130 -0.0250 0.056 Uiso 0.5643(15) 1 calc R U P A 1
C73 C 0.9820(8) 0.3915(2) 0.0298(7) 0.0359(16) Uani 0.5643(15) 1 d D U P A 1
C74 C 0.8747(14) 0.3960(7) -0.0567(11) 0.052(3) Uani 0.5643(15) 1 d D U P A 1
H74A H 0.9114 0.4049 -0.1214 0.078 Uiso 0.5643(15) 1 calc R U P A 1
H74B H 0.8108 0.4131 -0.0332 0.078 Uiso 0.5643(15) 1 calc R U P A 1
H74C H 0.8332 0.3727 -0.0709 0.078 Uiso 0.5643(15) 1 calc R U P A 1
Mo2A Mo 0.87159(9) 0.36489(2) 0.26117(7) 0.0282(2) Uani 0.4357(15) 1 d D U P A 2
C53A C 1.0307(11) 0.3651(3) 0.3417(10) 0.0374(18) Uani 0.4357(15) 1 d D U P A 2
H53A H 1.0788 0.3449 0.3209 0.045 Uiso 0.4357(15) 1 calc R U P A 2
O4A O 1.1029(7) 0.3828(2) 0.4174(8) 0.0462(19) Uani 0.4357(15) 1 d D U P A 2
C54A C 1.0469(12) 0.4152(3) 0.4604(13) 0.056(3) Uani 0.4357(15) 1 d D U P A 2
H54C H 1.0321 0.4331 0.4033 0.067 Uiso 0.4357(15) 1 calc R U P A 2
H54D H 0.9628 0.4094 0.4893 0.067 Uiso 0.4357(15) 1 calc R U P A 2
C55A C 1.1330(17) 0.4301(3) 0.5437(14) 0.072(5) Uani 0.4357(15) 1 d D U P A 2
H55C H 1.0894 0.4515 0.5715 0.086 Uiso 0.4357(15) 1 calc R U P A 2
H55D H 1.2103 0.4389 0.5093 0.086 Uiso 0.4357(15) 1 calc R U P A 2
C56A C 1.1817(12) 0.4076(3) 0.6407(12) 0.049(3) Uani 0.4357(15) 1 d D U P A 2
H56D H 1.1083 0.4005 0.6815 0.073 Uiso 0.4357(15) 1 calc R U P A 2
H56E H 1.2419 0.4219 0.6856 0.073 Uiso 0.4357(15) 1 calc R U P A 2
H56F H 1.2257 0.3861 0.6165 0.073 Uiso 0.4357(15) 1 calc R U P A 2
N4A N 0.9414(15) 0.3786(9) 0.1190(12) 0.049(3) Uani 0.4357(15) 1 d D U P A 2
C69A C 1.176(2) 0.3945(8) 0.1589(16) 0.070(5) Uani 0.4357(15) 1 d D U P A 2
H69D H 1.2496 0.4022 0.1193 0.105 Uiso 0.4357(15) 1 calc R U P A 2
H69E H 1.1944 0.3709 0.1906 0.105 Uiso 0.4357(15) 1 calc R U P A 2
H69F H 1.1610 0.4119 0.2149 0.105 Uiso 0.4357(15) 1 calc R U P A 2
C70A C 1.0614(15) 0.3921(4) 0.0872(12) 0.066(3) Uani 0.4357(15) 1 d D U P A 2
C71A C 1.0401(19) 0.4015(4) -0.0163(12) 0.077(3) Uani 0.4357(15) 1 d D U P A 2
H71A H 1.1042 0.4110 -0.0593 0.092 Uiso 0.4357(15) 1 calc R U P A 2
C72A C 0.913(2) 0.3955(9) -0.0508(16) 0.074(4) Uani 0.4357(15) 1 d D U P A 2
H72A H 0.8762 0.3995 -0.1202 0.089 Uiso 0.4357(15) 1 calc R U P A 2
C73A C 0.8492(15) 0.3825(4) 0.0360(10) 0.064(3) Uani 0.4357(15) 1 d D U P A 2
C74A C 0.7141(16) 0.3723(4) 0.0414(12) 0.064(3) Uani 0.4357(15) 1 d D U P A 2
H74D H 0.6680 0.3775 -0.0265 0.096 Uiso 0.4357(15) 1 calc R U P A 2
H74E H 0.6753 0.3860 0.0976 0.096 Uiso 0.4357(15) 1 calc R U P A 2
H74F H 0.7084 0.3466 0.0568 0.096 Uiso 0.4357(15) 1 calc R U P A 2
N3 N 0.7487(10) 0.4013(3) 0.2694(10) 0.0242(19) Uani 0.411(15) 1 d D U P A 1
C57 C 0.726(2) 0.4332(6) 0.3180(17) 0.038(3) Uani 0.411(15) 1 d D U P A 1
C58 C 0.635(2) 0.4335(5) 0.3958(18) 0.038(3) Uani 0.411(15) 1 d D U P A 1
C59 C 0.6119(19) 0.4659(5) 0.4469(16) 0.046(4) Uani 0.411(15) 1 d D U P A 1
H59 H 0.5561 0.4661 0.5039 0.055 Uiso 0.411(15) 1 calc R U P A 1
C60 C 0.6678(17) 0.4977(4) 0.4171(15) 0.045(3) Uani 0.411(15) 1 d D U P A 1
H60 H 0.6460 0.5198 0.4492 0.054 Uiso 0.411(15) 1 calc R U P A 1
C61 C 0.7560(17) 0.4967(5) 0.3396(16) 0.041(3) Uani 0.411(15) 1 d D U P A 1
H61 H 0.7956 0.5185 0.3197 0.049 Uiso 0.411(15) 1 calc R U P A 1
C62 C 0.7898(19) 0.4649(6) 0.2890(16) 0.051(3) Uani 0.411(15) 1 d D U P A 1
C63 C 0.567(2) 0.3989(6) 0.4227(17) 0.039(3) Uani 0.411(15) 1 d D U P A 1
H63 H 0.6351 0.3799 0.4297 0.047 Uiso 0.411(15) 1 calc R U P A 1
C64 C 0.503(3) 0.4005(10) 0.5280(19) 0.063(6) Uani 0.411(15) 1 d D U P A 1
H64A H 0.5475 0.4183 0.5739 0.094 Uiso 0.411(15) 1 calc R U P A 1
H64B H 0.5089 0.3769 0.5622 0.094 Uiso 0.411(15) 1 calc R U P A 1
H64C H 0.4127 0.4073 0.5158 0.094 Uiso 0.411(15) 1 calc R U P A 1
C65 C 0.471(3) 0.3868(10) 0.335(2) 0.074(7) Uani 0.411(15) 1 d D U P A 1
H65A H 0.4048 0.3718 0.3651 0.112 Uiso 0.411(15) 1 calc R U P A 1
H65B H 0.5158 0.3730 0.2823 0.112 Uiso 0.411(15) 1 calc R U P A 1
H65C H 0.4302 0.4079 0.3011 0.112 Uiso 0.411(15) 1 calc R U P A 1
C66 C 0.890(2) 0.4694(8) 0.2067(18) 0.081(4) Uani 0.411(15) 1 d D U P A 1
H66 H 0.9326 0.4455 0.2030 0.097 Uiso 0.411(15) 1 calc R U P A 1
C67 C 0.833(2) 0.4757(5) 0.0980(15) 0.094(5) Uani 0.411(15) 1 d D U P A 1
H67A H 0.7684 0.4572 0.0802 0.141 Uiso 0.411(15) 1 calc R U P A 1
H67B H 0.9011 0.4748 0.0474 0.141 Uiso 0.411(15) 1 calc R U P A 1
H67C H 0.7918 0.4994 0.0946 0.141 Uiso 0.411(15) 1 calc R U P A 1
C68 C 0.999(2) 0.4956(6) 0.240(2) 0.109(7) Uani 0.411(15) 1 d D U P A 1
H68A H 0.9655 0.5201 0.2408 0.163 Uiso 0.411(15) 1 calc R U P A 1
H68B H 1.0677 0.4940 0.1903 0.163 Uiso 0.411(15) 1 calc R U P A 1
H68C H 1.0342 0.4893 0.3115 0.163 Uiso 0.411(15) 1 calc R U P A 1
N3A N 0.7925(11) 0.4031(2) 0.3008(8) 0.038(2) Uani 0.589(15) 1 d D U P A 2
C57A C 0.7369(15) 0.4354(4) 0.3319(11) 0.034(2) Uani 0.589(15) 1 d D U P A 2
C58A C 0.6361(16) 0.4358(4) 0.4028(13) 0.042(3) Uani 0.589(15) 1 d D U P A 2
C59A C 0.5828(16) 0.4696(4) 0.4241(14) 0.058(3) Uani 0.589(15) 1 d D U P A 2
H59A H 0.5126 0.4707 0.4691 0.070 Uiso 0.589(15) 1 calc R U P A 2
C60A C 0.6272(15) 0.5009(4) 0.3830(13) 0.059(3) Uani 0.589(15) 1 d D U P A 2
H60A H 0.5900 0.5232 0.4014 0.071 Uiso 0.589(15) 1 calc R U P A 2
C61A C 0.7255(15) 0.5001(4) 0.3152(14) 0.056(3) Uani 0.589(15) 1 d D U P A 2
H61A H 0.7566 0.5219 0.2867 0.067 Uiso 0.589(15) 1 calc R U P A 2
C62A C 0.7800(14) 0.4676(5) 0.2880(12) 0.051(3) Uani 0.589(15) 1 d D U P A 2
C63A C 0.5887(18) 0.4007(5) 0.4484(12) 0.047(3) Uani 0.589(15) 1 d D U P A 2
H63A H 0.6599 0.3826 0.4495 0.056 Uiso 0.589(15) 1 calc R U P A 2
C64A C 0.538(2) 0.4038(7) 0.5596(13) 0.060(5) Uani 0.589(15) 1 d D U P A 2
H64D H 0.6038 0.4147 0.6075 0.091 Uiso 0.589(15) 1 calc R U P A 2
H64E H 0.5164 0.3799 0.5855 0.091 Uiso 0.589(15) 1 calc R U P A 2
H64F H 0.4602 0.4188 0.5567 0.091 Uiso 0.589(15) 1 calc R U P A 2
C65A C 0.476(2) 0.3876(7) 0.3727(12) 0.064(4) Uani 0.589(15) 1 d D U P A 2
H65D H 0.4090 0.4062 0.3665 0.096 Uiso 0.589(15) 1 calc R U P A 2
H65E H 0.4388 0.3656 0.4011 0.096 Uiso 0.589(15) 1 calc R U P A 2
H65F H 0.5076 0.3826 0.3027 0.096 Uiso 0.589(15) 1 calc R U P A 2
C66A C 0.8857(14) 0.4640(6) 0.2106(12) 0.077(4) Uani 0.589(15) 1 d D U P A 2
H66A H 0.8751 0.4399 0.1767 0.093 Uiso 0.589(15) 1 calc R U P A 2
C67A C 0.867(2) 0.4915(4) 0.1234(15) 0.106(5) Uani 0.589(15) 1 d D U P A 2
H67D H 0.7758 0.4985 0.1165 0.159 Uiso 0.589(15) 1 calc R U P A 2
H67E H 0.8923 0.4811 0.0564 0.159 Uiso 0.589(15) 1 calc R U P A 2
H67F H 0.9200 0.5126 0.1406 0.159 Uiso 0.589(15) 1 calc R U P A 2
C68A C 1.0164(13) 0.4650(5) 0.2623(18) 0.117(6) Uani 0.589(15) 1 d D U P A 2
H68D H 1.0224 0.4849 0.3130 0.176 Uiso 0.589(15) 1 calc R U P A 2
H68E H 1.0799 0.4685 0.2086 0.176 Uiso 0.589(15) 1 calc R U P A 2
H68F H 1.0339 0.4424 0.2997 0.176 Uiso 0.589(15) 1 calc R U P A 2
C5 C 0.2008(15) 0.0689(4) 0.5196(12) 0.029(2) Uani 0.52(2) 1 d D U P B 1
C6 C 0.2904(16) 0.0688(5) 0.4411(13) 0.038(3) Uani 0.52(2) 1 d D U P B 1
C7 C 0.3146(19) 0.0357(5) 0.3922(15) 0.054(4) Uani 0.52(2) 1 d D U P B 1
H7 H 0.3743 0.0348 0.3379 0.065 Uiso 0.52(2) 1 calc R U P B 1
C8 C 0.2548(17) 0.0051(5) 0.4209(14) 0.052(4) Uani 0.52(2) 1 d D U P B 1
H8 H 0.2704 -0.0165 0.3841 0.063 Uiso 0.52(2) 1 calc R U P B 1
C9 C 0.1705(15) 0.0048(3) 0.5034(12) 0.039(3) Uani 0.52(2) 1 d D U P B 1
H9 H 0.1359 -0.0172 0.5269 0.047 Uiso 0.52(2) 1 calc R U P B 1
C10 C 0.1377(12) 0.0370(4) 0.5506(9) 0.028(2) Uani 0.52(2) 1 d D U P B 1
C11 C 0.3607(15) 0.1015(8) 0.4108(14) 0.0359(19) Uani 0.52(2) 1 d D U P B 1
H11 H 0.2952 0.1212 0.4084 0.043 Uiso 0.52(2) 1 calc R U P B 1
C12 C 0.466(2) 0.1136(7) 0.492(2) 0.049(4) Uani 0.52(2) 1 d D U P B 1
H12A H 0.4304 0.1155 0.5615 0.074 Uiso 0.52(2) 1 calc R U P B 1
H12B H 0.4996 0.1369 0.4708 0.074 Uiso 0.52(2) 1 calc R U P B 1
H12C H 0.5362 0.0959 0.4946 0.074 Uiso 0.52(2) 1 calc R U P B 1
C13 C 0.410(2) 0.0996(9) 0.2990(18) 0.054(3) Uani 0.52(2) 1 d D U P B 1
H13A H 0.4430 0.1231 0.2790 0.081 Uiso 0.52(2) 1 calc R U P B 1
H13B H 0.3395 0.0925 0.2488 0.081 Uiso 0.52(2) 1 calc R U P B 1
H13C H 0.4796 0.0818 0.2976 0.081 Uiso 0.52(2) 1 calc R U P B 1
C14 C 0.0386(12) 0.0382(3) 0.6346(11) 0.038(3) Uani 0.52(2) 1 d D U P B 1
H14 H 0.0463 0.0620 0.6709 0.046 Uiso 0.52(2) 1 calc R U P B 1
C15 C -0.0984(13) 0.0361(4) 0.577(2) 0.063(4) Uani 0.52(2) 1 d D U P B 1
H15A H -0.1099 0.0126 0.5430 0.095 Uiso 0.52(2) 1 calc R U P B 1
H15B H -0.1068 0.0550 0.5229 0.095 Uiso 0.52(2) 1 calc R U P B 1
H15C H -0.1644 0.0395 0.6285 0.095 Uiso 0.52(2) 1 calc R U P B 1
C16 C 0.056(2) 0.0096(4) 0.7175(13) 0.064(4) Uani 0.52(2) 1 d D U P B 1
H16A H 0.0394 -0.0139 0.6853 0.095 Uiso 0.52(2) 1 calc R U P B 1
H16B H -0.0043 0.0138 0.7732 0.095 Uiso 0.52(2) 1 calc R U P B 1
H16C H 0.1447 0.0104 0.7484 0.095 Uiso 0.52(2) 1 calc R U P B 1
C5A C 0.2002(15) 0.0665(5) 0.5395(14) 0.033(3) Uani 0.48(2) 1 d D U P B 2
C6A C 0.2800(17) 0.0661(5) 0.4536(15) 0.039(3) Uani 0.48(2) 1 d D U P B 2
C7A C 0.317(2) 0.0322(5) 0.4165(17) 0.061(4) Uani 0.48(2) 1 d D U P B 2
H7A H 0.3740 0.0310 0.3604 0.073 Uiso 0.48(2) 1 calc R U P B 2
C8A C 0.274(2) 0.0012(5) 0.4581(16) 0.054(4) Uani 0.48(2) 1 d D U P B 2
H8A H 0.2981 -0.0212 0.4295 0.065 Uiso 0.48(2) 1 calc R U P B 2
C9A C 0.1946(18) 0.0026(4) 0.5430(15) 0.047(3) Uani 0.48(2) 1 d D U P B 2
H9A H 0.1666 -0.0192 0.5732 0.056 Uiso 0.48(2) 1 calc R U P B 2
C10A C 0.1553(14) 0.0349(4) 0.5846(13) 0.037(3) Uani 0.48(2) 1 d D U P B 2
C11A C 0.3313(16) 0.1019(9) 0.4053(16) 0.0359(19) Uani 0.48(2) 1 d D U P B 2
H11A H 0.2611 0.1203 0.4053 0.043 Uiso 0.48(2) 1 calc R U P B 2
C12A C 0.444(3) 0.1149(8) 0.478(2) 0.055(5) Uani 0.48(2) 1 d D U P B 2
H12D H 0.5129 0.0970 0.4797 0.082 Uiso 0.48(2) 1 calc R U P B 2
H12E H 0.4147 0.1185 0.5496 0.082 Uiso 0.48(2) 1 calc R U P B 2
H12F H 0.4764 0.1377 0.4511 0.082 Uiso 0.48(2) 1 calc R U P B 2
C13A C 0.373(2) 0.0975(10) 0.2925(19) 0.054(3) Uani 0.48(2) 1 d D U P B 2
H13D H 0.3789 0.1211 0.2592 0.081 Uiso 0.48(2) 1 calc R U P B 2
H13E H 0.3091 0.0828 0.2520 0.081 Uiso 0.48(2) 1 calc R U P B 2
H13F H 0.4570 0.0856 0.2937 0.081 Uiso 0.48(2) 1 calc R U P B 2
C14A C 0.0668(12) 0.0353(4) 0.6775(13) 0.040(3) Uani 0.48(2) 1 d D U P B 2
H14A H 0.0716 0.0598 0.7099 0.048 Uiso 0.48(2) 1 calc R U P B 2
C15A C -0.0737(13) 0.0294(4) 0.6331(17) 0.053(4) Uani 0.48(2) 1 d D U P B 2
H15D H -0.0765 0.0089 0.5843 0.080 Uiso 0.48(2) 1 calc R U P B 2
H15E H -0.1043 0.0510 0.5953 0.080 Uiso 0.48(2) 1 calc R U P B 2
H15F H -0.1292 0.0245 0.6917 0.080 Uiso 0.48(2) 1 calc R U P B 2
C16A C 0.1029(17) 0.0083(4) 0.7641(16) 0.054(4) Uani 0.48(2) 1 d D U P B 2
H16D H 0.1059 -0.0158 0.7333 0.081 Uiso 0.48(2) 1 calc R U P B 2
H16E H 0.0384 0.0089 0.8178 0.081 Uiso 0.48(2) 1 calc R U P B 2
H16F H 0.1876 0.0144 0.7970 0.081 Uiso 0.48(2) 1 calc R U P B 2
O3 O 0.8064(3) 0.31618(7) 0.2665(2) 0.0239(6) Uani 1 1 d D U . . .
Mo1 Mo 0.12611(3) 0.13883(2) 0.64261(3) 0.02394(8) Uani 1 1 d D U . . .
O1 O 0.1212(3) 0.18583(7) 0.5793(2) 0.0220(5) Uani 1 1 d D U . . .
N1 N 0.1689(3) 0.10057(10) 0.5753(3) 0.0294(8) Uani 1 1 d D U . . .
N2 N -0.0329(3) 0.12540(10) 0.7202(3) 0.0286(7) Uani 1 1 d D U . . .
O2 O 0.3492(3) 0.11766(9) 0.8030(3) 0.0372(8) Uani 1 1 d . U . . .
C1 C 0.2517(5) 0.13734(12) 0.7597(4) 0.0311(9) Uani 1 1 d D U . . .
H1 H 0.263(5) 0.1612(9) 0.790(4) 0.037 Uiso 1 1 d D U . . .
C2 C 0.3612(6) 0.08116(14) 0.7686(6) 0.0487(13) Uani 1 1 d . U . . .
H2A H 0.4012 0.0802 0.6994 0.058 Uiso 1 1 calc R U . . .
H2B H 0.2754 0.0696 0.7611 0.058 Uiso 1 1 calc R U . . .
C3 C 0.4464(6) 0.06199(16) 0.8532(7) 0.0612(17) Uani 1 1 d . U . . .
H3A H 0.5300 0.0747 0.8626 0.073 Uiso 1 1 calc R U . . .
H3B H 0.4637 0.0372 0.8294 0.073 Uiso 1 1 calc R U . . .
C4 C 0.3820(8) 0.0607(2) 0.9592(7) 0.077(2) Uani 1 1 d . U . . .
H4A H 0.3641 0.0852 0.9825 0.116 Uiso 1 1 calc R U . . .
H4B H 0.4397 0.0489 1.0122 0.116 Uiso 1 1 calc R U . . .
H4C H 0.3011 0.0473 0.9507 0.116 Uiso 1 1 calc R U . . .
C75 C 0.7597(4) 0.28307(10) 0.2860(3) 0.0183(6) Uani 1 1 d D U . . .
C76 C 0.7280(4) 0.25992(10) 0.2009(3) 0.0188(6) Uani 1 1 d . U . . .
C77 C 0.6739(4) 0.22668(10) 0.2221(3) 0.0181(6) Uani 1 1 d . U . . .
C78 C 0.6507(4) 0.21756(10) 0.3270(3) 0.0186(6) Uani 1 1 d . U . . .
H78 H 0.6113 0.1951 0.3403 0.022 Uiso 1 1 calc R U . . .
C79 C 0.6830(3) 0.23997(10) 0.4122(3) 0.0173(6) Uani 1 1 d . U . . .
C80 C 0.7416(4) 0.27307(10) 0.3918(3) 0.0178(6) Uani 1 1 d . U . . .
C81 C 0.7465(4) 0.27181(10) 0.0905(3) 0.0190(7) Uani 1 1 d . U . . .
C82 C 0.8661(4) 0.28385(12) 0.0619(3) 0.0253(8) Uani 1 1 d . U . . .
H82 H 0.9350 0.2858 0.1141 0.030 Uiso 1 1 calc R U . . .
C83 C 0.8862(5) 0.29322(14) -0.0435(4) 0.0315(10) Uani 1 1 d . U . . .
H83 H 0.9688 0.3010 -0.0627 0.038 Uiso 1 1 calc R U . . .
C84 C 0.7858(5) 0.29104(14) -0.1189(4) 0.0358(10) Uani 1 1 d . U . . .
H84 H 0.7989 0.2972 -0.1904 0.043 Uiso 1 1 calc R U . . .
C85 C 0.6655(5) 0.27982(14) -0.0900(4) 0.0334(9) Uani 1 1 d . U . . .
H85 H 0.5965 0.2784 -0.1423 0.040 Uiso 1 1 calc R U . . .
C86 C 0.6441(4) 0.27065(12) 0.0137(3) 0.0250(8) Uani 1 1 d . U . . .
H86 H 0.5606 0.2636 0.0327 0.030 Uiso 1 1 calc R U . . .
C87 C 0.6448(4) 0.19980(9) 0.1376(3) 0.0194(7) Uani 1 1 d . U . . .
C88 C 0.7393(4) 0.19018(10) 0.0682(3) 0.0219(7) Uani 1 1 d . U . . .
H88 H 0.8227 0.2006 0.0755 0.026 Uiso 1 1 calc R U . . .
C89 C 0.7108(4) 0.16530(12) -0.0116(3) 0.0275(8) Uani 1 1 d . U . . .
H89 H 0.7756 0.1586 -0.0579 0.033 Uiso 1 1 calc R U . . .
C90 C 0.5901(4) 0.15030(12) -0.0244(3) 0.0295(9) Uani 1 1 d . U . . .
H90 H 0.5712 0.1336 -0.0798 0.035 Uiso 1 1 calc R U . . .
C91 C 0.4957(4) 0.15982(13) 0.0444(4) 0.0308(9) Uani 1 1 d . U . . .
H91 H 0.4120 0.1496 0.0359 0.037 Uiso 1 1 calc R U . . .
C92 C 0.5231(4) 0.18425(12) 0.1254(3) 0.0242(7) Uani 1 1 d . U . . .
H92 H 0.4586 0.1904 0.1727 0.029 Uiso 1 1 calc R U . . .
C93 C 0.6505(4) 0.22778(10) 0.5197(3) 0.0182(6) Uani 1 1 d . U . . .
C94 C 0.7398(4) 0.22862(12) 0.6053(3) 0.0242(8) Uani 1 1 d . U . . .
H94 H 0.8232 0.2383 0.5967 0.029 Uiso 1 1 calc R U . . .
C95 C 0.7087(4) 0.21540(13) 0.7033(3) 0.0285(9) Uani 1 1 d . U . . .
H95 H 0.7707 0.2161 0.7613 0.034 Uiso 1 1 calc R U . . .
C96 C 0.5870(4) 0.20115(13) 0.7169(3) 0.0288(9) Uani 1 1 d . U . . .
H96 H 0.5654 0.1921 0.7839 0.035 Uiso 1 1 calc R U . . .
C97 C 0.4988(4) 0.20031(12) 0.6324(3) 0.0248(8) Uani 1 1 d . U . . .
H97 H 0.4157 0.1904 0.6408 0.030 Uiso 1 1 calc R U . . .
C98 C 0.5298(4) 0.21386(11) 0.5346(3) 0.0215(7) Uani 1 1 d . U . . .
H98 H 0.4669 0.2135 0.4772 0.026 Uiso 1 1 calc R U . . .
C99 C 0.7855(4) 0.29832(10) 0.4775(3) 0.0194(7) Uani 1 1 d . U . . .
C100 C 0.9162(4) 0.30626(11) 0.4947(3) 0.0242(8) Uani 1 1 d . U . . .
H100 H 0.9766 0.2956 0.4505 0.029 Uiso 1 1 calc R U . . .
C101 C 0.9599(5) 0.32930(12) 0.5749(4) 0.0308(9) Uani 1 1 d . U . . .
H101 H 1.0493 0.3344 0.5853 0.037 Uiso 1 1 calc R U . . .
C102 C 0.8712(5) 0.34486(12) 0.6401(4) 0.0307(9) Uani 1 1 d . U . . .
H102 H 0.9003 0.3606 0.6954 0.037 Uiso 1 1 calc R U . . .
C103 C 0.7417(5) 0.33747(13) 0.6244(3) 0.0312(9) Uani 1 1 d . U . . .
H103 H 0.6815 0.3481 0.6689 0.037 Uiso 1 1 calc R U . . .
C104 C 0.6990(4) 0.31430(12) 0.5432(3) 0.0265(8) Uani 1 1 d . U . . .
H104 H 0.6095 0.3094 0.5327 0.032 Uiso 1 1 calc R U . . .
C17 C -0.1615(5) 0.13686(14) 0.5499(4) 0.0397(11) Uani 1 1 d D U . . .
H17A H -0.2502 0.1337 0.5211 0.060 Uiso 1 1 calc R U . . .
H17B H -0.1027 0.1232 0.5071 0.060 Uiso 1 1 calc R U . . .
H17C H -0.1387 0.1624 0.5483 0.060 Uiso 1 1 calc R U . . .
C18 C -0.1506(4) 0.12367(13) 0.6613(4) 0.0336(9) Uani 1 1 d D U . . .
C19 C -0.2424(5) 0.10898(15) 0.7212(5) 0.0404(11) Uani 1 1 d D U . . .
H19 H -0.3303 0.1050 0.6998 0.049 Uiso 1 1 calc R U . . .
C20 C -0.1820(5) 0.10091(13) 0.8211(5) 0.0379(10) Uani 1 1 d D U . . .
H20 H -0.2221 0.0903 0.8792 0.046 Uiso 1 1 calc R U . . .
C21 C -0.0552(5) 0.11104(12) 0.8195(4) 0.0333(9) Uani 1 1 d D U . . .
C22 C 0.0454(6) 0.10742(16) 0.9068(5) 0.0455(12) Uani 1 1 d D U . . .
H22A H 0.0051 0.1003 0.9719 0.068 Uiso 1 1 calc R U . . .
H22B H 0.0896 0.1304 0.9180 0.068 Uiso 1 1 calc R U . . .
H22C H 0.1079 0.0891 0.8881 0.068 Uiso 1 1 calc R U . . .
C23 C 0.1649(4) 0.21910(10) 0.5601(3) 0.0186(6) Uani 1 1 d D U . . .
C24 C 0.1979(3) 0.24232(10) 0.6457(3) 0.0171(6) Uani 1 1 d . U . . .
C25 C 0.2506(4) 0.27589(10) 0.6240(3) 0.0187(6) Uani 1 1 d . U . . .
C26 C 0.2745(4) 0.28526(10) 0.5204(3) 0.0191(7) Uani 1 1 d . U . . .
H26 H 0.3142 0.3076 0.5069 0.023 Uiso 1 1 calc R U . . .
C27 C 0.2407(3) 0.26216(10) 0.4352(3) 0.0194(7) Uani 1 1 d . U . . .
C28 C 0.1821(4) 0.22919(10) 0.4544(3) 0.0179(6) Uani 1 1 d . U . . .
C29 C 0.1788(4) 0.23041(10) 0.7561(3) 0.0195(7) Uani 1 1 d . U . . .
C30 C 0.2789(4) 0.23204(11) 0.8338(3) 0.0219(7) Uani 1 1 d . U . . .
H30 H 0.3619 0.2398 0.8153 0.026 Uiso 1 1 calc R U . . .
C31 C 0.2592(5) 0.22241(13) 0.9387(3) 0.0303(9) Uani 1 1 d . U . . .
H31 H 0.3283 0.2234 0.9910 0.036 Uiso 1 1 calc R U . . .
C32 C 0.1369(5) 0.21141(14) 0.9656(4) 0.0337(10) Uani 1 1 d . U . . .
H32 H 0.1218 0.2054 1.0369 0.040 Uiso 1 1 calc R U . . .
C33 C 0.0376(5) 0.20925(14) 0.8885(4) 0.0325(10) Uani 1 1 d . U . . .
H33 H -0.0450 0.2012 0.9070 0.039 Uiso 1 1 calc R U . . .
C34 C 0.0572(4) 0.21865(12) 0.7849(3) 0.0239(8) Uani 1 1 d . U . . .
H34 H -0.0120 0.2171 0.7328 0.029 Uiso 1 1 calc R U . . .
C35 C 0.2800(4) 0.30265(10) 0.7096(3) 0.0202(7) Uani 1 1 d . U . . .
C36 C 0.1871(4) 0.31277(12) 0.7798(3) 0.0252(8) Uani 1 1 d . U . . .
H36 H 0.1035 0.3024 0.7729 0.030 Uiso 1 1 calc R U . . .
C37 C 0.2151(5) 0.33766(13) 0.8593(4) 0.0315(9) Uani 1 1 d . U . . .
H37 H 0.1510 0.3442 0.9065 0.038 Uiso 1 1 calc R U . . .
C38 C 0.3375(5) 0.35310(15) 0.8697(4) 0.0375(10) Uani 1 1 d . U . . .
H38 H 0.3570 0.3701 0.9242 0.045 Uiso 1 1 calc R U . . .
C39 C 0.4305(5) 0.34360(14) 0.8005(4) 0.0358(10) Uani 1 1 d . U . . .
H39 H 0.5139 0.3541 0.8075 0.043 Uiso 1 1 calc R U . . .
C40 C 0.4017(4) 0.31866(12) 0.7205(4) 0.0279(8) Uani 1 1 d . U . . .
H40 H 0.4657 0.3125 0.6728 0.034 Uiso 1 1 calc R U . . .
C41 C 0.2694(4) 0.27472(11) 0.3270(3) 0.0204(7) Uani 1 1 d . U . . .
C42 C 0.1789(4) 0.27417(13) 0.2405(3) 0.0262(8) Uani 1 1 d . U . . .
H42 H 0.0947 0.2651 0.2493 0.031 Uiso 1 1 calc R U . . .
C43 C 0.2117(5) 0.28689(15) 0.1420(3) 0.0323(10) Uani 1 1 d . U . . .
H43 H 0.1499 0.2863 0.0838 0.039 Uiso 1 1 calc R U . . .
C44 C 0.3349(4) 0.30049(14) 0.1284(3) 0.0313(9) Uani 1 1 d . U . . .
H44 H 0.3565 0.3093 0.0612 0.038 Uiso 1 1 calc R U . . .
C45 C 0.4265(4) 0.30111(12) 0.2133(4) 0.0270(8) Uani 1 1 d . U . . .
H45 H 0.5105 0.3103 0.2043 0.032 Uiso 1 1 calc R U . . .
C46 C 0.3935(4) 0.28814(11) 0.3107(3) 0.0211(7) Uani 1 1 d . U . . .
H46 H 0.4562 0.2883 0.3682 0.025 Uiso 1 1 calc R U . . .
C47 C 0.1390(4) 0.20397(10) 0.3691(3) 0.0190(7) Uani 1 1 d . U . . .
C48 C 0.0082(4) 0.19486(12) 0.3580(3) 0.0255(8) Uani 1 1 d . U . . .
H48 H -0.0508 0.2047 0.4049 0.031 Uiso 1 1 calc R U . . .
C49 C -0.0353(4) 0.17145(12) 0.2787(3) 0.0272(8) Uani 1 1 d . U . . .
H49 H -0.1241 0.1654 0.2716 0.033 Uiso 1 1 calc R U . . .
C50 C 0.0494(5) 0.15681(13) 0.2099(3) 0.0299(9) Uani 1 1 d . U . . .
H50 H 0.0192 0.1408 0.1556 0.036 Uiso 1 1 calc R U . . .
C51 C 0.1790(5) 0.16585(13) 0.2212(4) 0.0314(9) Uani 1 1 d . U . . .
H51 H 0.2376 0.1560 0.1738 0.038 Uiso 1 1 calc R U . . .
C52 C 0.2242(4) 0.18898(12) 0.3003(3) 0.0263(8) Uani 1 1 d . U . . .
H52 H 0.3134 0.1946 0.3076 0.032 Uiso 1 1 calc R U . . .
C1S C 0.083(2) 0.0233(8) 0.1428(19) 0.126(8) Uani 0.652(12) 1 d D U P C 1
H1S1 H 0.1525 0.0089 0.1772 0.189 Uiso 0.652(12) 1 calc R U P C 1
H1S2 H 0.1201 0.0411 0.0962 0.189 Uiso 0.652(12) 1 calc R U P C 1
H1S3 H 0.0246 0.0075 0.1009 0.189 Uiso 0.652(12) 1 calc R U P C 1
C2S C 0.0121(15) 0.0415(5) 0.2231(14) 0.098(4) Uani 0.652(12) 1 d D U P C 1
H2S1 H -0.0206 0.0231 0.2713 0.118 Uiso 0.652(12) 1 calc R U P C 1
H2S2 H 0.0734 0.0568 0.2654 0.118 Uiso 0.652(12) 1 calc R U P C 1
C3S C -0.0863(10) 0.0618(3) 0.1892(9) 0.065(3) Uani 0.652(12) 1 d D U P C 1
H3S1 H -0.1434 0.0469 0.1418 0.078 Uiso 0.652(12) 1 calc R U P C 1
H3S2 H -0.0519 0.0812 0.1453 0.078 Uiso 0.652(12) 1 calc R U P C 1
C4S C -0.1623(13) 0.0776(3) 0.2632(11) 0.062(3) Uani 0.652(12) 1 d D U P C 1
H4S1 H -0.1088 0.0940 0.3091 0.074 Uiso 0.652(12) 1 calc R U P C 1
H4S2 H -0.1980 0.0589 0.3087 0.074 Uiso 0.652(12) 1 calc R U P C 1
C5S C -0.2657(11) 0.0974(3) 0.2114(13) 0.079(4) Uani 0.652(12) 1 d D U P C 1
H5S1 H -0.3188 0.1083 0.2646 0.118 Uiso 0.652(12) 1 calc R U P C 1
H5S2 H -0.3189 0.0812 0.1663 0.118 Uiso 0.652(12) 1 calc R U P C 1
H5S3 H -0.2302 0.1164 0.1677 0.118 Uiso 0.652(12) 1 calc R U P C 1
C6S C -0.158(4) 0.0698(10) 0.310(3) 0.106(9) Uani 0.348(12) 1 d D U P C 2
H6S1 H -0.1247 0.0839 0.3706 0.159 Uiso 0.348(12) 1 calc R U P C 2
H6S2 H -0.2230 0.0528 0.3327 0.159 Uiso 0.348(12) 1 calc R U P C 2
H6S3 H -0.1981 0.0860 0.2562 0.159 Uiso 0.348(12) 1 calc R U P C 2
C7S C -0.057(3) 0.0510(9) 0.266(2) 0.103(6) Uani 0.348(12) 1 d D U P C 2
H7S1 H 0.0091 0.0699 0.2613 0.123 Uiso 0.348(12) 1 calc R U P C 2
H7S2 H -0.0258 0.0358 0.3263 0.123 Uiso 0.348(12) 1 calc R U P C 2
C8S C -0.036(3) 0.0313(9) 0.187(2) 0.096(6) Uani 0.348(12) 1 d D U P C 2
H8S1 H -0.0565 0.0465 0.1244 0.115 Uiso 0.348(12) 1 calc R U P C 2
H8S2 H -0.1033 0.0126 0.1864 0.115 Uiso 0.348(12) 1 calc R U P C 2
C9S C 0.071(4) 0.0141(15) 0.165(3) 0.115(9) Uani 0.348(12) 1 d D U P C 2
H9S1 H 0.0861 -0.0047 0.2198 0.138 Uiso 0.348(12) 1 calc R U P C 2
H9S2 H 0.1432 0.0314 0.1741 0.138 Uiso 0.348(12) 1 calc R U P C 2
C10S C 0.081(3) -0.0023(12) 0.066(2) 0.128(11) Uani 0.348(12) 1 d D U P C 2
H10A H 0.1706 -0.0017 0.0466 0.192 Uiso 0.348(12) 1 calc R U P C 2
H10B H 0.0264 0.0105 0.0131 0.192 Uiso 0.348(12) 1 calc R U P C 2
H10C H 0.0518 -0.0273 0.0704 0.192 Uiso 0.348(12) 1 calc R U P C 2

loop_
_atom_site_aniso_label
_atom_site_aniso_U_11
_atom_site_aniso_U_22
_atom_site_aniso_U_33
_atom_site_aniso_U_23
_atom_site_aniso_U_13
_atom_site_aniso_U_12
Mo2 0.0187(2) 0.01931(18) 0.0281(2) 0.00098(15) 0.00574(17) -0.00120(14)
C53 0.026(2) 0.0162(19) 0.042(3) 0.0035(18) 0.004(2) -0.0061(15)
O4 0.042(2) 0.0303(18) 0.055(3) 0.0181(18) -0.006(2) -0.0050(16)
C54 0.050(4) 0.015(2) 0.081(4) 0.009(2) -0.009(3) -0.001(2)
C55 0.043(4) 0.043(3) 0.142(7) 0.035(4) -0.032(4) -0.009(3)
C56 0.087(8) 0.113(9) 0.134(7) 0.088(8) -0.030(6) -0.022(7)
N4 0.030(2) 0.027(3) 0.048(3) 0.010(3) 0.0164(19) -0.001(2)
C69 0.037(4) 0.040(3) 0.061(4) 0.007(3) -0.001(3) -0.007(3)
C70 0.029(2) 0.025(2) 0.057(3) -0.002(2) 0.017(2) -0.004(2)
C71 0.037(3) 0.037(4) 0.078(5) -0.008(4) 0.034(3) -0.004(3)
C72 0.049(3) 0.024(2) 0.071(4) -0.002(3) 0.041(3) -0.007(3)
C73 0.045(3) 0.0160(19) 0.050(3) 0.001(2) 0.029(2) -0.001(2)
C74 0.079(5) 0.047(6) 0.032(3) 0.017(3) 0.019(3) -0.003(5)
Mo2A 0.0357(3) 0.0190(2) 0.0314(3) 0.00058(18) 0.0159(2) -0.00089(19)
C53A 0.036(3) 0.024(3) 0.055(4) -0.009(2) 0.014(3) -0.003(2)
O4A 0.029(2) 0.027(2) 0.083(4) -0.018(2) 0.003(2) -0.0018(18)
C54A 0.042(4) 0.037(4) 0.088(6) -0.028(4) -0.007(4) 0.005(3)
C55A 0.077(6) 0.035(4) 0.101(7) -0.042(4) -0.037(6) 0.014(4)
C56A 0.035(4) 0.039(4) 0.073(5) -0.022(3) 0.008(3) -0.023(3)
N4A 0.084(4) 0.025(4) 0.045(3) -0.001(4) 0.036(3) 0.001(5)
C69A 0.081(5) 0.042(7) 0.096(8) -0.002(8) 0.059(4) -0.008(5)
C70A 0.089(4) 0.037(4) 0.078(4) 0.000(4) 0.056(3) 0.004(4)
C71A 0.132(6) 0.034(4) 0.074(5) 0.005(4) 0.070(4) 0.011(6)
C72A 0.144(7) 0.031(6) 0.053(4) 0.012(5) 0.043(4) 0.023(8)
C73A 0.111(4) 0.040(4) 0.044(3) 0.013(3) 0.024(3) 0.008(4)
C74A 0.105(5) 0.041(4) 0.045(5) 0.005(4) -0.002(4) 0.017(5)
N3 0.014(3) 0.018(2) 0.041(4) 0.002(2) 0.002(2) -0.004(2)
C57 0.039(5) 0.028(3) 0.048(5) -0.007(3) 0.015(4) -0.004(3)
C58 0.044(5) 0.024(3) 0.048(5) -0.003(3) 0.013(4) 0.008(3)
C59 0.055(6) 0.028(4) 0.056(6) -0.002(4) 0.025(5) 0.006(4)
C60 0.050(6) 0.023(3) 0.062(6) -0.001(4) 0.008(4) 0.012(4)
C61 0.032(5) 0.026(4) 0.064(6) -0.001(4) 0.003(4) -0.003(4)
C62 0.046(5) 0.022(3) 0.088(5) -0.005(4) 0.024(4) 0.000(4)
C63 0.041(5) 0.027(3) 0.049(6) 0.006(4) 0.013(4) 0.008(3)
C64 0.070(11) 0.050(8) 0.073(8) 0.012(9) 0.040(8) 0.013(7)
C65 0.092(11) 0.045(7) 0.089(10) 0.019(9) -0.034(10) -0.020(7)
C66 0.095(7) 0.020(5) 0.135(6) 0.006(4) 0.074(5) 0.001(4)
C67 0.138(10) 0.032(5) 0.120(6) -0.008(6) 0.085(6) -0.005(6)
C68 0.072(7) 0.065(8) 0.198(13) 0.024(9) 0.061(7) -0.012(6)
N3A 0.049(4) 0.0286(19) 0.041(3) 0.012(2) 0.023(3) 0.007(2)
C57A 0.044(3) 0.027(3) 0.030(3) 0.002(2) 0.005(2) 0.008(2)
C58A 0.046(4) 0.033(3) 0.047(4) -0.004(3) 0.015(3) 0.005(3)
C59A 0.065(5) 0.039(3) 0.072(5) 0.000(3) 0.029(4) 0.021(3)
C60A 0.070(6) 0.029(3) 0.080(6) -0.005(3) 0.018(4) 0.016(3)
C61A 0.048(5) 0.026(3) 0.095(6) -0.004(4) 0.011(4) 0.001(3)
C62A 0.050(4) 0.029(3) 0.077(4) 0.005(3) 0.026(3) -0.001(3)
C63A 0.052(5) 0.036(3) 0.054(5) -0.006(3) 0.026(4) 0.006(3)
C64A 0.081(9) 0.050(5) 0.057(5) -0.002(5) 0.034(5) 0.015(6)
C65A 0.088(7) 0.047(5) 0.058(5) 0.004(5) 0.017(5) -0.020(5)
C66A 0.086(5) 0.024(4) 0.130(6) 0.002(3) 0.069(4) -0.011(3)
C67A 0.165(9) 0.043(5) 0.122(8) 0.004(5) 0.095(6) -0.026(6)
C68A 0.065(4) 0.068(6) 0.228(12) -0.031(7) 0.065(5) -0.006(4)
C5 0.030(4) 0.022(2) 0.035(4) -0.002(2) 0.010(3) -0.005(2)
C6 0.032(4) 0.032(3) 0.055(4) -0.005(3) 0.027(3) 0.002(3)
C7 0.065(5) 0.034(3) 0.068(5) -0.003(3) 0.046(4) -0.001(3)
C8 0.058(5) 0.035(4) 0.067(6) -0.012(4) 0.034(5) -0.003(3)
C9 0.044(4) 0.023(3) 0.051(5) -0.004(3) 0.017(4) -0.007(3)
C10 0.031(3) 0.030(2) 0.023(3) -0.004(2) 0.006(2) -0.007(2)
C11 0.018(4) 0.0325(15) 0.059(2) 0.0012(17) 0.021(3) 0.008(4)
C12 0.021(4) 0.045(6) 0.084(6) -0.007(6) 0.021(4) -0.001(3)
C13 0.039(7) 0.056(3) 0.070(3) 0.003(2) 0.042(4) 0.015(5)
C14 0.052(4) 0.024(3) 0.041(4) -0.005(3) 0.024(3) -0.017(3)
C15 0.032(3) 0.041(4) 0.120(10) 0.006(5) 0.025(4) -0.003(3)
C16 0.095(8) 0.060(5) 0.039(5) 0.004(4) 0.030(4) -0.020(5)
C5A 0.022(4) 0.030(3) 0.049(5) -0.011(3) 0.020(3) -0.003(3)
C6A 0.034(4) 0.025(3) 0.060(4) -0.012(3) 0.023(3) -0.006(3)
C7A 0.075(6) 0.035(3) 0.078(6) -0.007(4) 0.051(5) 0.015(4)
C8A 0.071(6) 0.023(3) 0.071(6) -0.010(4) 0.023(5) 0.010(3)
C9A 0.057(5) 0.027(3) 0.058(6) -0.003(4) 0.015(4) 0.003(3)
C10A 0.041(4) 0.025(2) 0.046(5) -0.008(3) 0.017(3) -0.011(3)
C11A 0.018(4) 0.0325(15) 0.059(2) 0.0012(17) 0.021(3) 0.008(4)
C12A 0.039(8) 0.035(5) 0.089(6) 0.021(5) 0.000(5) -0.016(5)
C13A 0.039(7) 0.056(3) 0.070(3) 0.003(2) 0.042(4) 0.015(5)
C14A 0.043(4) 0.037(3) 0.045(5) -0.008(3) 0.018(3) -0.014(3)
C15A 0.034(3) 0.039(5) 0.091(8) -0.021(5) 0.016(4) 0.000(3)
C16A 0.063(5) 0.042(4) 0.059(6) 0.008(4) 0.014(4) -0.020(4)
O3 0.0300(10) 0.0219(8) 0.0201(9) 0.0015(6) 0.0048(8) -0.0034(7)
Mo1 0.01820(9) 0.02495(10) 0.02906(11) -0.00145(10) 0.00473(8) -0.00204(10)
O1 0.0191(8) 0.0297(9) 0.0168(8) 0.0013(6) -0.0026(7) -0.0031(7)
N1 0.0189(11) 0.0282(10) 0.0418(15) -0.0068(10) 0.0070(10) -0.0043(9)
N2 0.0220(10) 0.0285(11) 0.0360(12) -0.0029(9) 0.0075(9) -0.0025(9)
O2 0.0299(11) 0.0318(11) 0.0486(14) 0.0086(9) -0.0104(10) -0.0030(9)
C1 0.0257(13) 0.0333(14) 0.0342(15) 0.0084(11) -0.0003(12) -0.0021(10)
C2 0.0363(18) 0.0312(15) 0.078(3) 0.0137(16) 0.0006(18) 0.0047(13)
C3 0.042(2) 0.0367(18) 0.103(3) 0.030(2) -0.016(2) -0.0003(15)
C4 0.073(3) 0.064(3) 0.092(3) 0.048(3) -0.017(3) -0.001(2)
C75 0.0182(11) 0.0214(10) 0.0153(10) 0.0005(8) 0.0026(9) 0.0025(8)
C76 0.0173(11) 0.0237(10) 0.0158(10) 0.0022(8) 0.0039(9) 0.0016(8)
C77 0.0167(11) 0.0253(11) 0.0121(10) -0.0024(8) 0.0005(9) 0.0024(8)
C78 0.0161(11) 0.0239(11) 0.0162(10) 0.0001(8) 0.0034(9) 0.0004(8)
C79 0.0150(10) 0.0247(11) 0.0124(10) -0.0006(8) 0.0014(8) 0.0025(8)
C80 0.0143(10) 0.0247(11) 0.0145(10) -0.0008(8) 0.0013(8) 0.0024(8)
C81 0.0197(12) 0.0253(11) 0.0121(10) 0.0000(8) 0.0022(9) -0.0004(9)
C82 0.0207(12) 0.0353(14) 0.0202(12) 0.0040(10) 0.0034(10) -0.0036(10)
C83 0.0344(16) 0.0415(16) 0.0195(13) 0.0056(11) 0.0093(12) -0.0080(13)
C84 0.0449(18) 0.0465(17) 0.0161(13) 0.0074(12) 0.0028(12) -0.0048(14)
C85 0.0354(15) 0.0467(17) 0.0173(12) 0.0022(12) -0.0056(12) 0.0018(13)
C86 0.0203(12) 0.0351(14) 0.0196(12) 0.0016(10) -0.0001(10) 0.0007(10)
C87 0.0188(13) 0.0240(10) 0.0155(10) -0.0019(9) 0.0026(10) 0.0036(8)
C88 0.0196(11) 0.0268(12) 0.0198(12) -0.0054(9) 0.0060(9) -0.0010(9)
C89 0.0284(13) 0.0348(14) 0.0199(12) -0.0097(10) 0.0081(11) -0.0011(11)
C90 0.0293(14) 0.0354(14) 0.0240(13) -0.0123(11) 0.0025(11) -0.0015(11)
C91 0.0189(12) 0.0402(15) 0.0329(15) -0.0117(12) -0.0011(11) -0.0051(11)
C92 0.0198(12) 0.0375(14) 0.0155(11) -0.0043(9) 0.0037(9) -0.0008(10)
C93 0.0174(11) 0.0241(11) 0.0133(10) 0.0017(8) 0.0018(8) 0.0046(8)
C94 0.0185(12) 0.0365(14) 0.0179(12) 0.0017(10) 0.0040(9) 0.0004(10)
C95 0.0197(12) 0.0502(17) 0.0157(12) 0.0059(12) 0.0012(10) 0.0002(11)
C96 0.0230(13) 0.0451(16) 0.0191(13) 0.0080(11) 0.0086(11) 0.0009(11)
C97 0.0167(11) 0.0371(14) 0.0208(12) 0.0084(10) 0.0034(9) 0.0043(10)
C98 0.0165(11) 0.0306(13) 0.0174(12) 0.0020(10) 0.0015(9) 0.0021(9)
C99 0.0201(11) 0.0234(11) 0.0150(11) -0.0010(8) 0.0023(9) -0.0012(9)
C100 0.0178(11) 0.0284(12) 0.0259(13) -0.0025(10) -0.0022(10) 0.0030(9)
C101 0.0276(14) 0.0334(14) 0.0308(15) -0.0060(11) -0.0053(12) -0.0052(11)
C102 0.0377(16) 0.0332(14) 0.0208(13) -0.0067(10) -0.0003(12) -0.0050(12)
C103 0.0330(14) 0.0413(15) 0.0195(12) -0.0127(11) 0.0044(11) -0.0018(12)
C104 0.0220(12) 0.0369(14) 0.0208(12) -0.0096(10) 0.0034(10) -0.0009(10)
C17 0.0213(14) 0.0467(19) 0.0511(18) -0.0035(14) -0.0002(14) -0.0018(12)
C18 0.0170(12) 0.0342(15) 0.0503(17) -0.0051(13) 0.0081(12) -0.0016(11)
C19 0.0224(13) 0.0412(17) 0.059(2) -0.0001(15) 0.0146(13) -0.0021(13)
C20 0.0307(14) 0.0295(14) 0.0559(19) -0.0014(13) 0.0233(14) 0.0002(12)
C21 0.0324(14) 0.0277(13) 0.0414(15) 0.0000(11) 0.0171(12) -0.0006(11)
C22 0.051(2) 0.0465(19) 0.0398(18) 0.0066(15) 0.0132(15) -0.0059(16)
C23 0.0121(10) 0.0286(11) 0.0151(10) 0.0018(8) 0.0005(9) 0.0006(8)
C24 0.0115(10) 0.0293(11) 0.0104(9) 0.0002(8) -0.0004(8) 0.0022(8)
C25 0.0146(11) 0.0265(11) 0.0154(10) 0.0006(8) 0.0033(9) 0.0011(8)
C26 0.0171(11) 0.0260(11) 0.0143(10) 0.0013(8) 0.0015(9) 0.0007(9)
C27 0.0129(10) 0.0311(12) 0.0144(10) 0.0015(8) 0.0023(8) 0.0042(9)
C28 0.0141(10) 0.0293(11) 0.0103(10) 0.0000(8) -0.0002(8) 0.0023(8)
C29 0.0176(11) 0.0272(11) 0.0137(10) 0.0014(8) 0.0016(9) 0.0013(9)
C30 0.0235(12) 0.0269(12) 0.0150(11) 0.0019(9) -0.0007(9) 0.0011(10)
C31 0.0391(16) 0.0375(15) 0.0137(11) 0.0037(10) -0.0030(11) -0.0033(12)
C32 0.0392(17) 0.0469(17) 0.0153(13) 0.0052(12) 0.0047(12) -0.0013(14)
C33 0.0261(14) 0.0502(18) 0.0221(14) 0.0057(12) 0.0105(11) -0.0028(13)
C34 0.0174(12) 0.0396(14) 0.0148(11) 0.0035(10) 0.0022(9) 0.0019(10)
C35 0.0180(12) 0.0304(12) 0.0124(10) 0.0000(9) 0.0016(9) -0.0015(9)
C36 0.0211(12) 0.0336(13) 0.0212(12) -0.0022(9) 0.0047(10) 0.0002(10)
C37 0.0312(15) 0.0364(15) 0.0280(14) -0.0067(11) 0.0095(12) 0.0018(11)
C38 0.0347(16) 0.0515(19) 0.0263(15) -0.0134(13) 0.0034(13) -0.0055(14)
C39 0.0282(15) 0.0519(18) 0.0277(15) -0.0150(13) 0.0044(12) -0.0087(13)
C40 0.0182(12) 0.0390(15) 0.0269(14) -0.0077(11) 0.0041(11) -0.0037(10)
C41 0.0175(11) 0.0305(12) 0.0139(10) 0.0025(9) 0.0057(9) 0.0031(9)
C42 0.0151(11) 0.0486(16) 0.0146(11) 0.0067(10) -0.0010(9) 0.0031(10)
C43 0.0240(13) 0.0586(19) 0.0143(12) 0.0093(12) 0.0001(10) 0.0037(13)
C44 0.0239(13) 0.0543(18) 0.0161(12) 0.0112(12) 0.0043(10) 0.0085(12)
C45 0.0201(12) 0.0353(14) 0.0268(14) 0.0038(11) 0.0105(11) -0.0002(11)
C46 0.0185(12) 0.0294(12) 0.0159(12) 0.0013(9) 0.0046(10) 0.0030(10)
C47 0.0157(11) 0.0299(12) 0.0111(10) -0.0025(8) -0.0007(9) 0.0031(9)
C48 0.0186(12) 0.0388(15) 0.0194(12) -0.0074(10) 0.0039(10) -0.0015(10)
C49 0.0203(12) 0.0396(15) 0.0212(12) -0.0014(10) -0.0032(10) -0.0010(10)
C50 0.0324(14) 0.0394(15) 0.0177(12) -0.0059(10) -0.0022(11) -0.0021(12)
C51 0.0285(14) 0.0415(15) 0.0248(14) -0.0079(11) 0.0068(12) 0.0043(12)
C52 0.0177(11) 0.0419(15) 0.0196(12) -0.0045(10) 0.0038(9) 0.0012(10)
C1S 0.103(8) 0.164(12) 0.114(9) 0.040(8) 0.033(7) 0.070(8)
C2S 0.067(5) 0.115(7) 0.112(7) 0.010(5) 0.003(5) 0.020(4)
C3S 0.064(4) 0.067(4) 0.061(4) -0.009(3) -0.011(3) 0.006(3)
C4S 0.060(4) 0.046(3) 0.080(5) 0.009(3) 0.014(3) -0.011(2)
C5S 0.048(4) 0.066(5) 0.118(7) 0.003(4) -0.018(4) -0.014(3)
C6S 0.142(15) 0.077(14) 0.121(17) -0.006(12) 0.014(14) 0.000(12)
C7S 0.108(8) 0.099(8) 0.101(8) 0.005(6) -0.020(7) 0.025(7)
C8S 0.076(7) 0.108(9) 0.099(8) -0.021(6) -0.036(6) -0.010(7)
C9S 0.097(10) 0.141(13) 0.107(10) -0.007(10) -0.001(9) 0.009(9)
C10S 0.056(9) 0.24(2) 0.088(11) -0.019(12) -0.023(8) 0.013(11)

loop_
_atom_type_symbol
_atom_type_description
_atom_type_scat_dispersion_real
_atom_type_scat_dispersion_imag
_atom_type_scat_source
C C 0.0033 0.0016 'International Tables Vol C Tables 4.2.6.8 and 6.1.1.4'
H H 0.0000 0.0000 'International Tables Vol C Tables 4.2.6.8 and 6.1.1.4'
N N 0.0061 0.0033 'International Tables Vol C Tables 4.2.6.8 and 6.1.1.4'
O O 0.0106 0.0060 'International Tables Vol C Tables 4.2.6.8 and 6.1.1.4'
Mo Mo -1.6832 0.6857 'International Tables Vol C Tables 4.2.6.8 and 6.1.1.4'

loop_
_geom_angle_atom_site_label_1
_geom_angle_atom_site_label_2
_geom_angle_atom_site_label_3
_geom_angle
N3 Mo2 O3 125.0(3)
N3 Mo2 C53 96.8(3)
O3 Mo2 C53 111.36(16)
N3 Mo2 N4 106.1(6)
O3 Mo2 N4 113.6(4)
C53 Mo2 N4 100.0(3)
O4 C53 Mo2 143.6(5)
O4 C53 H53 108.2
Mo2 C53 H53 108.2
C53 O4 C54 118.1(5)
O4 C54 C55 109.9(7)
O4 C54 H54A 109.7
C55 C54 H54A 109.7
O4 C54 H54B 109.7
C55 C54 H54B 109.7
H54A C54 H54B 108.2
C54 C55 C56 109.9(8)
C54 C55 H55A 109.7
C56 C55 H55A 109.7
C54 C55 H55B 109.7
C56 C55 H55B 109.7
H55A C55 H55B 108.2
C70 N4 C73 106.9(5)
C70 N4 Mo2 117.1(5)
C73 N4 Mo2 135.4(5)
C71 C70 N4 107.7(6)
C71 C70 C69 131.1(7)
N4 C70 C69 121.1(5)
C72 C71 C70 109.2(7)
C72 C71 H71 125.4
C70 C71 H71 125.4
C71 C72 C73 107.6(6)
C71 C72 H72 126.2
C73 C72 H72 126.2
C72 C73 N4 108.3(6)
C72 C73 C74 130.1(6)
N4 C73 C74 121.7(6)
N3A Mo2A C53A 104.7(4)
N3A Mo2A O3 126.0(2)
C53A Mo2A O3 106.4(2)
N3A Mo2A N4A 104.4(7)
C53A Mo2A N4A 97.5(4)
O3 Mo2A N4A 113.9(6)
O4A C53A Mo2A 144.7(5)
O4A C53A H53A 107.7
Mo2A C53A H53A 107.7
C53A O4A C54A 116.7(6)
C55A C54A O4A 110.2(7)
C55A C54A H54C 109.6
O4A C54A H54C 109.6
C55A C54A H54D 109.6
O4A C54A H54D 109.6
H54C C54A H54D 108.1
C54A C55A C56A 121.9(8)
C54A C55A H55C 106.8
C56A C55A H55C 106.8
C54A C55A H55D 106.8
C56A C55A H55D 106.8
H55C C55A H55D 106.7
C55A C56A H56D 109.5
C55A C56A H56E 109.5
H56D C56A H56E 109.5
C55A C56A H56F 109.5
H56D C56A H56F 109.5
H56E C56A H56F 109.5
C73A N4A C70A 109.1(8)
C73A N4A Mo2A 115.3(6)
C70A N4A Mo2A 134.2(8)
C70A C69A H69D 109.5
C70A C69A H69E 109.5
H69D C69A H69E 109.5
C70A C69A H69F 109.5
H69D C69A H69F 109.5
H69E C69A H69F 109.5
C71A C70A N4A 105.4(9)
C71A C70A C69A 131.7(10)
N4A C70A C69A 122.9(10)
C70A C71A C72A 111.3(9)
C70A C71A H71A 124.3
C72A C71A H71A 124.3
C71A C72A C73A 107.0(10)
C71A C72A H72A 126.5
C73A C72A H72A 126.5
N4A C73A C72A 107.0(9)
N4A C73A C74A 124.2(8)
C72A C73A C74A 128.7(10)
C73A C74A H74D 109.5
C73A C74A H74E 109.5
H74D C74A H74E 109.5
C73A C74A H74F 109.5
H74D C74A H74F 109.5
H74E C74A H74F 109.5
C57 N3 Mo2 172.7(9)
N3 C57 C58 117.7(13)
N3 C57 C62 121.0(13)
C58 C57 C62 121.3(11)
C59 C58 C57 118.1(11)
C59 C58 C63 122.6(13)
C57 C58 C63 119.2(13)
C60 C59 C58 122.1(11)
C60 C59 H59 119.0
C58 C59 H59 119.0
C61 C60 C59 118.5(10)
C61 C60 H60 120.8
C59 C60 H60 120.8
C60 C61 C62 122.7(10)
C60 C61 H61 118.6
C62 C61 H61 118.6
C61 C62 C57 117.1(11)
C61 C62 C66 114.6(14)
C57 C62 C66 128.3(14)
C58 C63 C64 113.0(13)
C58 C63 C65 112.5(10)
C64 C63 C65 110.5(12)
C58 C63 H63 106.8
C64 C63 H63 106.8
C65 C63 H63 106.8
C67 C66 C62 113.6(10)
C67 C66 C68 114.0(14)
C62 C66 C68 113.8(13)
C67 C66 H66 104.7
C62 C66 H66 104.7
C68 C66 H66 104.7
C57A N3A Mo2A 175.7(7)
N3A C57A C62A 118.6(9)
N3A C57A C58A 121.2(9)
C62A C57A C58A 120.2(8)
C59A C58A C57A 116.4(8)
C59A C58A C63A 124.0(10)
C57A C58A C63A 119.6(9)
C60A C59A C58A 123.1(9)
C60A C59A H59A 118.5
C58A C59A H59A 118.5
C59A C60A C61A 119.9(8)
C59A C60A H60A 120.0
C61A C60A H60A 120.0
C60A C61A C62A 120.0(9)
C60A C61A H61A 120.0
C62A C61A H61A 120.0
C61A C62A C57A 120.4(8)
C61A C62A C66A 123.7(10)
C57A C62A C66A 115.9(10)
C58A C63A C64A 114.6(10)
C58A C63A C65A 106.7(8)
C64A C63A C65A 107.6(8)
C58A C63A H63A 109.3
C64A C63A H63A 109.3
C65A C63A H63A 109.3
C63A C64A H64D 109.5
C63A C64A H64E 109.5
H64D C64A H64E 109.5
C63A C64A H64F 109.5
H64D C64A H64F 109.5
H64E C64A H64F 109.5
C63A C65A H65D 109.5
C63A C65A H65E 109.5
H65D C65A H65E 109.5
C63A C65A H65F 109.5
H65D C65A H65F 109.5
H65E C65A H65F 109.5
C68A C66A C67A 112.8(10)
C68A C66A C62A 113.1(9)
C67A C66A C62A 110.0(10)
C68A C66A H66A 106.8
C67A C66A H66A 106.8
C62A C66A H66A 106.8
C66A C67A H67D 109.5
C66A C67A H67E 109.5
H67D C67A H67E 109.5
C66A C67A H67F 109.5
H67D C67A H67F 109.5
H67E C67A H67F 109.5
C66A C68A H68D 109.5
C66A C68A H68E 109.5
H68D C68A H68E 109.5
C66A C68A H68F 109.5
H68D C68A H68F 109.5
H68E C68A H68F 109.5
C6 C5 C10 121.9(8)
C6 C5 N1 122.5(8)
C10 C5 N1 115.6(8)
C5 C6 C7 117.2(8)
C5 C6 C11 122.5(10)
C7 C6 C11 120.3(10)
C8 C7 C6 121.5(9)
C8 C7 H7 119.2
C6 C7 H7 119.2
C7 C8 C9 121.4(8)
C7 C8 H8 119.3
C9 C8 H8 119.3
C10 C9 C8 119.4(7)
C10 C9 H9 120.3
C8 C9 H9 120.3
C9 C10 C5 118.4(7)
C9 C10 C14 121.0(7)
C5 C10 C14 120.7(7)
C6 C11 C12 114.5(10)
C6 C11 C13 113.2(12)
C12 C11 C13 111.7(11)
C6 C11 H11 105.5
C12 C11 H11 105.5
C13 C11 H11 105.5
C16 C14 C10 114.1(7)
C16 C14 C15 111.3(8)
C10 C14 C15 107.9(6)
C16 C14 H14 107.8
C10 C14 H14 107.8
C15 C14 H14 107.8
N1 C5A C10A 123.1(8)
N1 C5A C6A 114.8(9)
C10A C5A C6A 122.1(9)
C5A C6A C7A 116.7(9)
C5A C6A C11A 121.3(10)
C7A C6A C11A 122.0(11)
C8A C7A C6A 122.3(10)
C8A C7A H7A 118.8
C6A C7A H7A 118.8
C7A C8A C9A 119.4(9)
C7A C8A H8A 120.3
C9A C8A H8A 120.3
C10A C9A C8A 121.6(9)
C10A C9A H9A 119.2
C8A C9A H9A 119.2
C9A C10A C5A 117.7(8)
C9A C10A C14A 120.2(8)
C5A C10A C14A 122.1(8)
C13A C11A C12A 110.6(12)
C13A C11A C6A 112.9(14)
C12A C11A C6A 107.5(10)
C13A C11A H11A 108.6
C12A C11A H11A 108.6
C6A C11A H11A 108.6
C11A C12A H12D 109.5
C11A C12A H12E 109.5
H12D C12A H12E 109.5
C11A C12A H12F 109.5
H12D C12A H12F 109.5
H12E C12A H12F 109.5
C11A C13A H13D 109.5
C11A C13A H13E 109.5
H13D C13A H13E 109.5
C11A C13A H13F 109.5
H13D C13A H13F 109.5
H13E C13A H13F 109.5
C16A C14A C10A 114.3(8)
C16A C14A C15A 110.9(8)
C10A C14A C15A 108.3(7)
C16A C14A H14A 107.7
C10A C14A H14A 107.7
C15A C14A H14A 107.7
C14A C15A H15D 109.5
C14A C15A H15E 109.5
H15D C15A H15E 109.5
C14A C15A H15F 109.5
H15D C15A H15F 109.5
H15E C15A H15F 109.5
C14A C16A H16D 109.5
C14A C16A H16E 109.5
H16D C16A H16E 109.5
C14A C16A H16F 109.5
H16D C16A H16F 109.5
H16E C16A H16F 109.5
C75 O3 Mo2 153.67(18)
C75 O3 Mo2A 171.40(18)
Mo2 O3 Mo2A 30.78(4)
N1 Mo1 C1 99.98(13)
N1 Mo1 O1 123.15(11)
C1 Mo1 O1 110.40(11)
N1 Mo1 N2 105.79(11)
C1 Mo1 N2 99.02(12)
O1 Mo1 N2 114.93(9)
C23 O1 Mo1 155.58(17)
C5A N1 C5 10.9(7)
C5A N1 Mo1 169.1(5)
C5 N1 Mo1 178.6(5)
C21 N2 C18 106.2(2)
C21 N2 Mo1 135.2(2)
C18 N2 Mo1 117.7(2)
C1 O2 C2 118.1(3)
O2 C1 Mo1 142.7(3)
O2 C1 H1 106(2)
Mo1 C1 H1 109(2)
O2 C2 C3 106.7(4)
O2 C2 H2A 110.4
C3 C2 H2A 110.4
O2 C2 H2B 110.4
C3 C2 H2B 110.4
H2A C2 H2B 108.6
C2 C3 C4 111.3(4)
C2 C3 H3A 109.4
C4 C3 H3A 109.4
C2 C3 H3B 109.4
C4 C3 H3B 109.4
H3A C3 H3B 108.0
C3 C4 H4A 109.5
C3 C4 H4B 109.5
H4A C4 H4B 109.5
C3 C4 H4C 109.5
H4A C4 H4C 109.5
H4B C4 H4C 109.5
O3 C75 C76 119.5(2)
O3 C75 C80 118.8(2)
C76 C75 C80 121.8(2)
C77 C76 C75 118.6(2)
C77 C76 C81 121.3(2)
C75 C76 C81 120.0(2)
C76 C77 C78 119.3(2)
C76 C77 C87 122.0(2)
C78 C77 C87 118.6(2)
C79 C78 C77 122.7(2)
C79 C78 H78 118.6
C77 C78 H78 118.6
C78 C79 C80 118.3(2)
C78 C79 C93 117.9(2)
C80 C79 C93 123.8(2)
C79 C80 C75 119.1(2)
C79 C80 C99 122.7(2)
C75 C80 C99 118.2(2)
C82 C81 C86 119.1(2)
C82 C81 C76 120.3(2)
C86 C81 C76 120.6(2)
C81 C82 C83 120.6(3)
C81 C82 H82 119.7
C83 C82 H82 119.7
C84 C83 C82 119.7(3)
C84 C83 H83 120.1
C82 C83 H83 120.1
C83 C84 C85 119.7(3)
C83 C84 H84 120.1
C85 C84 H84 120.1
C84 C85 C86 121.1(3)
C84 C85 H85 119.4
C86 C85 H85 119.4
C85 C86 C81 119.6(3)
C85 C86 H86 120.2
C81 C86 H86 120.2
C92 C87 C88 119.2(2)
C92 C87 C77 120.6(2)
C88 C87 C77 120.2(2)
C89 C88 C87 119.8(3)
C89 C88 H88 120.1
C87 C88 H88 120.1
C90 C89 C88 121.0(3)
C90 C89 H89 119.5
C88 C89 H89 119.5
C89 C90 C91 119.4(3)
C89 C90 H90 120.3
C91 C90 H90 120.3
C92 C91 C90 120.3(3)
C92 C91 H91 119.8
C90 C91 H91 119.8
C91 C92 C87 120.3(2)
C91 C92 H92 119.9
C87 C92 H92 119.9
C98 C93 C94 118.5(2)
C98 C93 C79 119.4(2)
C94 C93 C79 122.1(2)
C93 C94 C95 120.7(3)
C93 C94 H94 119.7
C95 C94 H94 119.7
C94 C95 C96 120.3(3)
C94 C95 H95 119.9
C96 C95 H95 119.9
C97 C96 C95 119.1(3)
C97 C96 H96 120.4
C95 C96 H96 120.4
C96 C97 C98 120.5(3)
C96 C97 H97 119.7
C98 C97 H97 119.7
C93 C98 C97 121.0(3)
C93 C98 H98 119.5
C97 C98 H98 119.5
C104 C99 C100 118.0(3)
C104 C99 C80 121.6(2)
C100 C99 C80 120.4(2)
C101 C100 C99 121.6(3)
C101 C100 H100 119.2
C99 C100 H100 119.2
C100 C101 C102 119.3(3)
C100 C101 H101 120.4
C102 C101 H101 120.4
C103 C102 C101 120.2(3)
C103 C102 H102 119.9
C101 C102 H102 119.9
C102 C103 C104 119.9(3)
C102 C103 H103 120.1
C104 C103 H103 120.1
C99 C104 C103 121.1(3)
C99 C104 H104 119.5
C103 C104 H104 119.5
C18 C17 H17A 109.5
C18 C17 H17B 109.5
H17A C17 H17B 109.5
C18 C17 H17C 109.5
H17A C17 H17C 109.5
H17B C17 H17C 109.5
C19 C18 N2 109.9(3)
C19 C18 C17 129.6(3)
N2 C18 C17 120.5(3)
C18 C19 C20 107.0(3)
C18 C19 H19 126.5
C20 C19 H19 126.5
C21 C20 C19 108.0(3)
C21 C20 H20 126.0
C19 C20 H20 126.0
C20 C21 N2 109.0(3)
C20 C21 C22 127.0(3)
N2 C21 C22 124.0(3)
C21 C22 H22A 109.5
C21 C22 H22B 109.5
H22A C22 H22B 109.5
C21 C22 H22C 109.5
H22A C22 H22C 109.5
H22B C22 H22C 109.5
O1 C23 C28 118.5(2)
O1 C23 C24 119.7(2)
C28 C23 C24 121.7(2)
C25 C24 C23 118.6(2)
C25 C24 C29 121.6(2)
C23 C24 C29 119.8(2)
C26 C25 C24 120.1(2)
C26 C25 C35 118.4(2)
C24 C25 C35 121.5(2)
C25 C26 C27 121.2(2)
C25 C26 H26 119.4
C27 C26 H26 119.4
C28 C27 C26 119.8(2)
C28 C27 C41 123.1(2)
C26 C27 C41 117.1(2)
C27 C28 C23 118.5(2)
C27 C28 C47 123.2(2)
C23 C28 C47 118.2(2)
C30 C29 C34 118.6(2)
C30 C29 C24 121.1(2)
C34 C29 C24 120.3(2)
C29 C30 C31 121.0(3)
C29 C30 H30 119.5
C31 C30 H30 119.5
C32 C31 C30 119.3(3)
C32 C31 H31 120.4
C30 C31 H31 120.4
C33 C32 C31 119.9(3)
C33 C32 H32 120.0
C31 C32 H32 120.0
C34 C33 C32 120.8(3)
C34 C33 H33 119.6
C32 C33 H33 119.6
C33 C34 C29 120.4(3)
C33 C34 H34 119.8
C29 C34 H34 119.8
C36 C35 C40 118.3(3)
C36 C35 C25 121.4(2)
C40 C35 C25 120.3(2)
C37 C36 C35 121.1(3)
C37 C36 H36 119.5
C35 C36 H36 119.5
C36 C37 C38 119.9(3)
C36 C37 H37 120.0
C38 C37 H37 120.0
C39 C38 C37 119.9(3)
C39 C38 H38 120.1
C37 C38 H38 120.1
C38 C39 C40 120.0(3)
C38 C39 H39 120.0
C40 C39 H39 120.0
C39 C40 C35 120.9(3)
C39 C40 H40 119.6
C35 C40 H40 119.6
C42 C41 C46 118.1(2)
C42 C41 C27 123.5(2)
C46 C41 C27 118.4(2)
C43 C42 C41 120.4(3)
C43 C42 H42 119.8
C41 C42 H42 119.8
C42 C43 C44 120.3(3)
C42 C43 H43 119.9
C44 C43 H43 119.9
C45 C44 C43 120.2(3)
C45 C44 H44 119.9
C43 C44 H44 119.9
C46 C45 C44 119.2(3)
C46 C45 H45 120.4
C44 C45 H45 120.4
C45 C46 C41 121.8(3)
C45 C46 H46 119.1
C41 C46 H46 119.1
C52 C47 C48 119.2(2)
C52 C47 C28 122.1(2)
C48 C47 C28 118.7(2)
C49 C48 C47 120.1(3)
C49 C48 H48 120.0
C47 C48 H48 120.0
C50 C49 C48 120.7(3)
C50 C49 H49 119.6
C48 C49 H49 119.6
C49 C50 C51 119.1(3)
C49 C50 H50 120.5
C51 C50 H50 120.5
C52 C51 C50 121.0(3)
C52 C51 H51 119.5
C50 C51 H51 119.5
C51 C52 C47 120.0(3)
C51 C52 H52 120.0
C47 C52 H52 120.0
C2S C1S H1S1 109.5
C2S C1S H1S2 109.5
H1S1 C1S H1S2 109.5
C2S C1S H1S3 109.5
H1S1 C1S H1S3 109.5
H1S2 C1S H1S3 109.5
C3S C2S C1S 116.8(11)
C3S C2S H2S1 108.1
C1S C2S H2S1 108.1
C3S C2S H2S2 108.1
C1S C2S H2S2 108.1
H2S1 C2S H2S2 107.3
C2S C3S C4S 118.5(9)
C2S C3S H3S1 107.7
C4S C3S H3S1 107.7
C2S C3S H3S2 107.7
C4S C3S H3S2 107.7
H3S1 C3S H3S2 107.1
C3S C4S C5S 110.2(8)
C3S C4S H4S1 109.6
C5S C4S H4S1 109.6
C3S C4S H4S2 109.6
C5S C4S H4S2 109.6
H4S1 C4S H4S2 108.1
C4S C5S H5S1 109.5
C4S C5S H5S2 109.5
H5S1 C5S H5S2 109.5
C4S C5S H5S3 109.5
H5S1 C5S H5S3 109.5
H5S2 C5S H5S3 109.5
C7S C6S H6S1 109.5
C7S C6S H6S2 109.5
H6S1 C6S H6S2 109.5
C7S C6S H6S3 109.5
H6S1 C6S H6S3 109.5
H6S2 C6S H6S3 109.5
C8S C7S C6S 140(2)
C8S C7S H7S1 102.2
C6S C7S H7S1 102.2
C8S C7S H7S2 102.2
C6S C7S H7S2 102.2
H7S1 C7S H7S2 104.8
C7S C8S C9S 129.0(19)
C7S C8S H8S1 105.0
C9S C8S H8S1 105.0
C7S C8S H8S2 105.0
C9S C8S H8S2 105.0
H8S1 C8S H8S2 105.9
C8S C9S C10S 120(2)
C8S C9S H9S1 107.4
C10S C9S H9S1 107.4
C8S C9S H9S2 107.4
C10S C9S H9S2 107.4
H9S1 C9S H9S2 106.9
C9S C10S H10A 109.5
C9S C10S H10B 109.5
H10A C10S H10B 109.5
C9S C10S H10C 109.5
H10A C10S H10C 109.5
H10B C10S H10C 109.5

loop_
_geom_bond_atom_site_label_1
_geom_bond_atom_site_label_2
_geom_bond_distance
Mo2 N3 1.733(7)
Mo2 O3 1.9081(19)
Mo2 C53 1.915(6)
Mo2 N4 2.045(6)
C53 O4 1.316(7)
C53 H53 0.9500
O4 C54 1.464(7)
C54 C55 1.509(10)
C54 H54A 0.9900
C54 H54B 0.9900
C55 C56 1.617(15)
C55 H55A 0.9900
C55 H55B 0.9900
C56 H56A 0.9800
C56 H56B 0.9800
C56 H56C 0.9800
N4 C70 1.378(8)
N4 C73 1.399(8)
C69 C70 1.489(8)
C69 H69A 0.9800
C69 H69B 0.9800
C69 H69C 0.9800
C70 C71 1.370(10)
C71 C72 1.363(11)
C71 H71 0.9500
C72 C73 1.367(8)
C72 H72 0.9500
C73 C74 1.527(10)
C74 H74A 0.9800
C74 H74B 0.9800
C74 H74C 0.9800
Mo2A N3A 1.732(5)
Mo2A C53A 1.894(8)
Mo2A O3 1.940(2)
Mo2A N4A 2.040(8)
C53A O4A 1.354(9)
C53A H53A 0.9500
O4A C54A 1.457(8)
C54A C55A 1.454(11)
C54A H54C 0.9900
C54A H54D 0.9900
C55A C56A 1.549(14)
C55A H55C 0.9900
C55A H55D 0.9900
C56A H56D 0.9800
C56A H56E 0.9800
C56A H56F 0.9800
N4A C73A 1.391(11)
N4A C70A 1.422(10)
C69A C70A 1.460(12)
C69A H69D 0.9800
C69A H69E 0.9800
C69A H69F 0.9800
C70A C71A 1.361(11)
C71A C72A 1.387(14)
C71A H71A 0.9500
C72A C73A 1.400(12)
C72A H72A 0.9500
C73A C74A 1.459(11)
C74A H74D 0.9800
C74A H74E 0.9800
C74A H74F 0.9800
N3 C57 1.364(15)
C57 C58 1.402(12)
C57 C62 1.414(12)
C58 C59 1.396(11)
C58 C63 1.518(11)
C59 C60 1.382(12)
C59 H59 0.9500
C60 C61 1.378(11)
C60 H60 0.9500
C61 C62 1.402(11)
C61 H61 0.9500
C62 C66 1.519(12)
C63 C64 1.520(12)
C63 C65 1.521(11)
C63 H63 1.0000
C64 H64A 0.9800
C64 H64B 0.9800
C64 H64C 0.9800
C65 H65A 0.9800
C65 H65B 0.9800
C65 H65C 0.9800
C66 C67 1.486(12)
C66 C68 1.540(13)
C66 H66 1.0000
C67 H67A 0.9800
C67 H67B 0.9800
C67 H67C 0.9800
C68 H68A 0.9800
C68 H68B 0.9800
C68 H68C 0.9800
N3A C57A 1.401(10)
C57A C62A 1.405(9)
C57A C58A 1.415(9)
C58A C59A 1.408(9)
C58A C63A 1.523(10)
C59A C60A 1.368(11)
C59A H59A 0.9500
C60A C61A 1.369(10)
C60A H60A 0.9500
C61A C62A 1.390(10)
C61A H61A 0.9500
C62A C66A 1.516(10)
C63A C64A 1.534(9)
C63A C65A 1.554(10)
C63A H63A 1.0000
C64A H64D 0.9800
C64A H64E 0.9800
C64A H64F 0.9800
C65A H65D 0.9800
C65A H65E 0.9800
C65A H65F 0.9800
C66A C68A 1.477(11)
C66A C67A 1.510(11)
C66A H66A 1.0000
C67A H67D 0.9800
C67A H67E 0.9800
C67A H67F 0.9800
C68A H68D 0.9800
C68A H68E 0.9800
C68A H68F 0.9800
C5 C6 1.398(9)
C5 C10 1.423(9)
C5 N1 1.423(12)
C6 C7 1.408(10)
C6 C11 1.483(18)
C7 C8 1.357(10)
C7 H7 0.9500
C8 C9 1.398(9)
C8 H8 0.9500
C9 C10 1.392(9)
C9 H9 0.9500
C10 C14 1.519(9)
C11 C12 1.525(10)
C11 C13 1.533(10)
C11 H11 1.0000
C12 H12A 0.9800
C12 H12B 0.9800
C12 H12C 0.9800
C13 H13A 0.9800
C13 H13B 0.9800
C13 H13C 0.9800
C14 C16 1.498(10)
C14 C15 1.567(10)
C14 H14 1.0000
C15 H15A 0.9800
C15 H15B 0.9800
C15 H15C 0.9800
C16 H16A 0.9800
C16 H16B 0.9800
C16 H16C 0.9800
C5A N1 1.393(12)
C5A C10A 1.400(10)
C5A C6A 1.403(10)
C6A C7A 1.411(10)
C6A C11A 1.571(19)
C7A C8A 1.352(12)
C7A H7A 0.9500
C8A C9A 1.390(11)
C8A H8A 0.9500
C9A C10A 1.386(10)
C9A H9A 0.9500
C10A C14A 1.531(11)
C11A C13A 1.523(11)
C11A C12A 1.527(11)
C11A H11A 1.0000
C12A H12D 0.9800
C12A H12E 0.9800
C12A H12F 0.9800
C13A H13D 0.9800
C13A H13E 0.9800
C13A H13F 0.9800
C14A C16A 1.520(10)
C14A C15A 1.551(10)
C14A H14A 1.0000
C15A H15D 0.9800
C15A H15E 0.9800
C15A H15F 0.9800
C16A H16D 0.9800
C16A H16E 0.9800
C16A H16F 0.9800
O3 C75 1.354(3)
Mo1 N1 1.731(2)
Mo1 C1 1.921(3)
Mo1 O1 1.9259(19)
Mo1 N2 2.029(2)
O1 C23 1.347(3)
N2 C21 1.396(4)
N2 C18 1.398(4)
O2 C1 1.343(4)
O2 C2 1.435(5)
C1 H1 0.971(18)
C2 C3 1.528(6)
C2 H2A 0.9900
C2 H2B 0.9900
C3 C4 1.531(8)
C3 H3A 0.9900
C3 H3B 0.9900
C4 H4A 0.9800
C4 H4B 0.9800
C4 H4C 0.9800
C75 C76 1.405(4)
C75 C80 1.411(3)
C76 C77 1.393(4)
C76 C81 1.488(3)
C77 C78 1.403(3)
C77 C87 1.484(4)
C78 C79 1.390(3)
C78 H78 0.9500
C79 C80 1.406(4)
C79 C93 1.490(3)
C80 C99 1.488(4)
C81 C82 1.387(4)
C81 C86 1.401(4)
C82 C83 1.405(4)
C82 H82 0.9500
C83 C84 1.377(5)
C83 H83 0.9500
C84 C85 1.385(5)
C84 H84 0.9500
C85 C86 1.386(4)
C85 H85 0.9500
C86 H86 0.9500
C87 C92 1.392(4)
C87 C88 1.398(3)
C88 C89 1.390(4)
C88 H88 0.9500
C89 C90 1.375(4)
C89 H89 0.9500
C90 C91 1.392(4)
C90 H90 0.9500
C91 C92 1.389(4)
C91 H91 0.9500
C92 H92 0.9500
C93 C98 1.380(4)
C93 C94 1.387(4)
C94 C95 1.388(4)
C94 H94 0.9500
C95 C96 1.390(4)
C95 H95 0.9500
C96 C97 1.370(4)
C96 H96 0.9500
C97 C98 1.391(4)
C97 H97 0.9500
C98 H98 0.9500
C99 C104 1.390(4)
C99 C100 1.395(4)
C100 C101 1.386(4)
C100 H100 0.9500
C101 C102 1.395(5)
C101 H101 0.9500
C102 C103 1.378(5)
C102 H102 0.9500
C103 C104 1.396(4)
C103 H103 0.9500
C104 H104 0.9500
C17 C18 1.491(5)
C17 H17A 0.9800
C17 H17B 0.9800
C17 H17C 0.9800
C18 C19 1.365(4)
C19 C20 1.412(5)
C19 H19 0.9500
C20 C21 1.371(4)
C20 H20 0.9500
C21 C22 1.485(5)
C22 H22A 0.9800
C22 H22B 0.9800
C22 H22C 0.9800
C23 C28 1.410(3)
C23 C24 1.414(4)
C24 C25 1.400(4)
C24 C29 1.488(3)
C25 C26 1.391(3)
C25 C35 1.492(4)
C26 C27 1.409(4)
C26 H26 0.9500
C27 C28 1.399(4)
C27 C41 1.492(4)
C28 C47 1.482(4)
C29 C30 1.393(4)
C29 C34 1.404(4)
C30 C31 1.400(4)
C30 H30 0.9500
C31 C32 1.394(5)
C31 H31 0.9500
C32 C33 1.383(5)
C32 H32 0.9500
C33 C34 1.382(4)
C33 H33 0.9500
C34 H34 0.9500
C35 C36 1.397(4)
C35 C40 1.399(4)
C36 C37 1.387(4)
C36 H36 0.9500
C37 C38 1.395(5)
C37 H37 0.9500
C38 C39 1.385(5)
C38 H38 0.9500
C39 C40 1.394(4)
C39 H39 0.9500
C40 H40 0.9500
C41 C42 1.402(4)
C41 C46 1.408(4)
C42 C43 1.392(4)
C42 H42 0.9500
C43 C44 1.397(5)
C43 H43 0.9500
C44 C45 1.395(4)
C44 H44 0.9500
C45 C46 1.385(4)
C45 H45 0.9500
C46 H46 0.9500
C47 C52 1.392(4)
C47 C48 1.400(4)
C48 C49 1.387(4)
C48 H48 0.9500
C49 C50 1.382(4)
C49 H49 0.9500
C50 C51 1.389(5)
C50 H50 0.9500
C51 C52 1.383(4)
C51 H51 0.9500
C52 H52 0.9500
C1S C2S 1.459(15)
C1S H1S1 0.9800
C1S H1S2 0.9800
C1S H1S3 0.9800
C2S C3S 1.324(10)
C2S H2S1 0.9900
C2S H2S2 0.9900
C3S C4S 1.390(10)
C3S H3S1 0.9900
C3S H3S2 0.9900
C4S C5S 1.437(12)
C4S H4S1 0.9900
C4S H4S2 0.9900
C5S H5S1 0.9800
C5S H5S2 0.9800
C5S H5S3 0.9800
C6S C7S 1.406(18)
C6S H6S1 0.9800
C6S H6S2 0.9800
C6S H6S3 0.9800
C7S C8S 1.272(14)
C7S H7S1 0.9900
C7S H7S2 0.9900
C8S C9S 1.323(16)
C8S H8S1 0.9900
C8S H8S2 0.9900
C9S C10S 1.403(19)
C9S H9S1 0.9900
C9S H9S2 0.9900
C10S H10A 0.9800
C10S H10B 0.9800
C10S H10C 0.9800
